data_1534960
loop_
_publ_author_name
'Malinovskii, Yu.A.'
'Belokoneva, E.L.'
'Dem'yanets, L.N.'

_publ_section_title
;
 Crystal structure of NaBaNd(Ge3O9)
;
_journal_name_full 'Zhurnal Strukturnoi Khimii (Issue-No. from 1981)'
_journal_page_first 90
_journal_page_last 92
_journal_volume 32
_journal_year 1991
_chemical_formula_sum 'Ba Ge3 Na Nd O9'
_chemical_name_systematic 'Na Ba Nd (Ge3 O9)'
_space_group_IT_number 19
_symmetry_space_group_name_Hall 'P 2ac 2ab'
_symmetry_space_group_name_H-M 'P 21 21 21'
_cell_angle_alpha 90
_cell_angle_beta 90
_cell_angle_gamma 90
_cell_formula_units_Z 4
_cell_length_a 5.876
_cell_length_b 11.688
_cell_length_c 12.899
_cell_volume 885.886
_citation_journal_id_ASTM ZSTKAI
_cod_data_source_file Malinovskii_ZSTKAI_1991_1178.cif
_cod_data_source_block Ba1Ge3Na1Nd1O9
_cod_original_cell_volume 885.8864
_cod_original_formula_sum 'Ba1 Ge3 Na1 Nd1 O9'
_cod_database_code 1534960

loop_
_symmetry_equiv_pos_as_xyz
x,y,z
-x+1/2,-y,z+1/2
x+1/2,-y+1/2,-z
-x,y+1/2,-z+1/2

loop_
_atom_site_label
_atom_site_type_symbol
_atom_site_fract_x
_atom_site_fract_y
_atom_site_fract_z
_atom_site_occupancy
_atom_site_U_iso_or_equiv
Ge1 Ge+4 0.0984 0.358 0.86176 1 0.0
Ge2 Ge+4 0.3925 0.29611 0.31268 1 0.0
O8 O-2 0.1473 0.3098 0.382 1 0.0
O7 O-2 0.997 0.4869 0.5309 1 0.0
Nd1 Nd+3 0.3815 0.03475 0.64069 1 0.0
O6 O-2 0.1102 0.2271 0.938 1 0.0
O5 O-2 0.1412 0.1952 0.6159 1 0.0
Na1 Na+1 0.0656 0.2821 0.1111 1 0.0
O3 O-2 0.3897 0.1677 0.2379 1 0.0
O1 O-2 0.3716 0.38 0.8138 1 0.0
Ge3 Ge+4 0.1031 0.08654 0.88192 1 0.0
O4 O-2 0.3841 0.4017 0.2142 1 0.0
Ba1 Ba+2 0.3943 0.38465 0.58238 1 0.0
O9 O-2 0.3633 0.0607 0.8214 1 0.0
O2 O-2 0.9626 0.4576 0.9373 1 0.0
